data_7152594
loop_
_publ_author_name
'Boyd, Derek R.'
'Sharma, Narain D.'
'Brannigan, Ian N.'
'Evans, Timothy A.'
'Haughey, Simon A.'
'McMurray, Brian T.'
'Malone, John F.'
'McIntyre, Peter B. A.'
'Stevenson, Paul J.'
'Allen, Christopher C. R.'

_publ_section_title
;
 Toluene dioxygenase-catalyzed cis-dihydroxylation of benzo[b]thiophenes
 and benzo[b]furans: synthesis of benzo[b]thiophene 2,3-oxide.
;
_journal_issue 36
_journal_name_full 'Organic &amp; biomolecular chemistry'
_journal_page_first 7292
_journal_page_last 7304
_journal_paper_doi 10.1039/c2ob26120k
_journal_volume 10
_journal_year 2012
_chemical_absolute_configuration ad
_chemical_formula_moiety 'C28 H24 F6 O6 S'
_chemical_formula_sum 'C28 H24 F6 O6 S'
_chemical_formula_weight 602.53
_chemical_name_systematic
;
?
;
_space_group_IT_number 19
_symmetry_cell_setting orthorhombic
_symmetry_space_group_name_Hall 'P 2ac 2ab'
_symmetry_space_group_name_H-M 'P 21 21 21'
_atom_sites_solution_hydrogens difmap
_atom_sites_solution_primary direct
_atom_sites_solution_secondary difmap
_audit_creation_method SHELXL-97
_cell_angle_alpha 90.00
_cell_angle_beta 90.00
_cell_angle_gamma 90.00
_cell_formula_units_Z 4
_cell_length_a 10.026(4)
_cell_length_b 12.876(4)
_cell_length_c 21.444(7)
_cell_measurement_temperature 293(2)
_cell_volume 2768.3(17)
_computing_cell_refinement 'Siemens P3/V2000'
_computing_data_collection 'Siemens P3/V2000'
_computing_data_reduction 'Siemens P3/V2000'
_computing_molecular_graphics 'Bruker SHELXTL'
_computing_publication_material 'SHELXL-97 (Sheldrick, 1997)'
_computing_structure_refinement 'SHELXL-97 (Sheldrick, 1997)'
_computing_structure_solution 'SHELXS-97 (Sheldrick, 1990)'
_diffrn_ambient_temperature 293(2)
_diffrn_measured_fraction_theta_full 1.000
_diffrn_measured_fraction_theta_max 1.000
_diffrn_measurement_device_type 'Siemens P3 diffractometer'
_diffrn_measurement_method 'omega scans'
_diffrn_radiation_monochromator graphite
_diffrn_radiation_source 'fine-focus sealed tube'
_diffrn_radiation_type MoK\a
_diffrn_radiation_wavelength 0.71073
_diffrn_reflns_av_R_equivalents 0.0000
_diffrn_reflns_av_sigmaI/netI 0.0878
_diffrn_reflns_limit_h_max 0
_diffrn_reflns_limit_h_min -13
_diffrn_reflns_limit_k_max 0
_diffrn_reflns_limit_k_min -16
_diffrn_reflns_limit_l_max 27
_diffrn_reflns_limit_l_min 0
_diffrn_reflns_number 3593
_diffrn_reflns_theta_full 27.56
_diffrn_reflns_theta_max 27.56
_diffrn_reflns_theta_min 1.84
_diffrn_standards_interval_count 97
_diffrn_standards_number 3
_exptl_absorpt_coefficient_mu 0.198
_exptl_absorpt_correction_type none
_exptl_crystal_colour colourless
_exptl_crystal_density_diffrn 1.446
_exptl_crystal_density_method 'not measured'
_exptl_crystal_description 'square prisms'
_exptl_crystal_F_000 1240
_exptl_crystal_size_max 0.64
_exptl_crystal_size_mid 0.64
_exptl_crystal_size_min 0.47
_refine_diff_density_max 0.247
_refine_diff_density_min -0.237
_refine_diff_density_rms 0.057
_refine_ls_abs_structure_details 'Flack H D (1983), Acta Cryst. A39, 876-881'
_refine_ls_abs_structure_Flack 0.2(2)
_refine_ls_extinction_coef 0.0043(6)
_refine_ls_extinction_expression Fc^*^=kFc[1+0.001xFc^2^\l^3^/sin(2\q)]^-1/4^
_refine_ls_extinction_method SHELXL
_refine_ls_goodness_of_fit_ref 1.020
_refine_ls_hydrogen_treatment constr
_refine_ls_matrix_type full
_refine_ls_number_parameters 373
_refine_ls_number_reflns 3593
_refine_ls_number_restraints 0
_refine_ls_restrained_S_all 1.020
_refine_ls_R_factor_all 0.1436
_refine_ls_R_factor_gt 0.0613
_refine_ls_shift/su_max 0.000
_refine_ls_shift/su_mean 0.000
_refine_ls_structure_factor_coef Fsqd
_refine_ls_weighting_details 'calc w=1/[\s^2^(Fo^2^)+(0.0471P)^2^+0.5601P] where P=(Fo^2^+2Fc^2^)/3'
_refine_ls_weighting_scheme calc
_refine_ls_wR_factor_gt 0.1065
_refine_ls_wR_factor_ref 0.1360
_reflns_number_gt 1853
_reflns_number_total 3593
_reflns_threshold_expression >2sigma(I)
_cod_data_source_file c2ob26120k.txt
_cod_data_source_block 3a'cisMTPA(R)
_cod_original_sg_symbol_H-M P2(1)2(1)2(1)
_cod_database_code 7152594

loop_
_symmetry_equiv_pos_as_xyz
'x, y, z'
'-x+1/2, -y, z+1/2'
'-x, y+1/2, -z+1/2'
'x+1/2, -y+1/2, -z'

loop_
_atom_site_label
_atom_site_type_symbol
_atom_site_fract_x
_atom_site_fract_y
_atom_site_fract_z
_atom_site_U_iso_or_equiv
_atom_site_adp_type
_atom_site_occupancy
_atom_site_symmetry_multiplicity
_atom_site_calc_flag
_atom_site_refinement_flags
S1 S 0.9745(2) 0.40468(14) 0.11655(8) 0.0638(5) Uani 1 1 d .
C2 C 1.1003(8) 0.4857(5) 0.1396(3) 0.066(2) Uani 1 1 d .
H2 H 1.1402 0.4836 0.1788 0.079 Uiso 1 1 calc R
C3 C 1.1346(6) 0.5528(5) 0.0944(3) 0.0534(17) Uani 1 1 d .
H3 H 1.2004 0.6032 0.0989 0.064 Uiso 1 1 calc R
C3A C 1.0597(5) 0.5382(4) 0.0393(2) 0.0372(14) Uani 1 1 d .
C4 C 1.0801(5) 0.5946(4) -0.0209(2) 0.0351(13) Uani 1 1 d .
H4 H 1.0923 0.6690 -0.0132 0.042 Uiso 1 1 calc R
C5 C 0.9636(6) 0.5771(4) -0.0647(2) 0.0381(14) Uani 1 1 d .
H5 H 0.8863 0.6158 -0.0491 0.046 Uiso 1 1 calc R
C6 C 0.9270(6) 0.4635(4) -0.0694(3) 0.0422(15) Uani 1 1 d .
H6A H 1.0049 0.4230 -0.0807 0.051 Uiso 1 1 calc R
H6B H 0.8595 0.4538 -0.1013 0.051 Uiso 1 1 calc R
C7 C 0.8740(6) 0.4281(5) -0.0065(3) 0.0476(15) Uani 1 1 d .
H7A H 0.7864 0.4579 0.0006 0.057 Uiso 1 1 calc R
H7B H 0.8653 0.3530 -0.0062 0.057 Uiso 1 1 calc R
C7A C 0.9665(6) 0.4612(4) 0.0442(2) 0.0398(14) Uani 1 1 d .
O41 O 1.1998(3) 0.5506(3) -0.05015(17) 0.0380(9) Uani 1 1 d .
C41 C 1.3106(6) 0.6078(5) -0.0511(2) 0.0360(13) Uani 1 1 d .
O42 O 1.3194(4) 0.6959(3) -0.0341(2) 0.0592(12) Uani 1 1 d .
C42 C 1.4285(5) 0.5413(4) -0.0743(2) 0.0346(13) Uani 1 1 d .
O43 O 1.3958(4) 0.4819(3) -0.12709(16) 0.0439(10) Uani 1 1 d .
C43 C 1.3334(7) 0.5327(5) -0.1780(3) 0.066(2) Uani 1 1 d .
H43A H 1.2546 0.5676 -0.1636 0.098 Uiso 1 1 calc R
H43B H 1.3096 0.4824 -0.2091 0.098 Uiso 1 1 calc R
H43C H 1.3939 0.5825 -0.1956 0.098 Uiso 1 1 calc R
C44 C 1.5481(6) 0.6111(5) -0.0904(3) 0.0463(15) Uani 1 1 d .
F41 F 1.5187(4) 0.6880(3) -0.12978(18) 0.0690(11) Uani 1 1 d .
F42 F 1.6439(3) 0.5553(3) -0.11646(18) 0.0643(11) Uani 1 1 d .
F43 F 1.6008(4) 0.6552(3) -0.03995(19) 0.0671(11) Uani 1 1 d .
C45 C 1.4706(6) 0.4663(4) -0.0229(2) 0.0368(13) Uani 1 1 d .
C46 C 1.5166(6) 0.3685(4) -0.0372(3) 0.0445(15) Uani 1 1 d .
H46 H 1.5166 0.3467 -0.0786 0.053 Uiso 1 1 calc R
C47 C 1.5627(7) 0.3021(5) 0.0085(4) 0.0613(19) Uani 1 1 d .
H47 H 1.5949 0.2367 -0.0021 0.074 Uiso 1 1 calc R
C48 C 1.5605(7) 0.3332(6) 0.0692(4) 0.068(2) Uani 1 1 d .
H48 H 1.5901 0.2886 0.1004 0.082 Uiso 1 1 calc R
C49 C 1.5152(8) 0.4294(6) 0.0843(3) 0.071(2) Uani 1 1 d .
H49 H 1.5148 0.4503 0.1259 0.085 Uiso 1 1 calc R
C410 C 1.4699(7) 0.4961(5) 0.0391(3) 0.0561(18) Uani 1 1 d .
H410 H 1.4386 0.5615 0.0502 0.067 Uiso 1 1 calc R
O51 O 0.9955(4) 0.6139(3) -0.12715(16) 0.0430(10) Uani 1 1 d .
C51 C 0.9426(5) 0.7042(4) -0.1444(2) 0.0358(13) Uani 1 1 d .
O52 O 0.8806(5) 0.7601(3) -0.11181(19) 0.0657(14) Uani 1 1 d .
C52 C 0.9746(6) 0.7267(4) -0.2134(2) 0.0375(14) Uani 1 1 d .
C53 C 0.8399(6) 0.5800(5) -0.2484(3) 0.0628(19) Uani 1 1 d .
H53A H 0.7898 0.6012 -0.2125 0.094 Uiso 1 1 calc R
H53B H 0.8612 0.5075 -0.2451 0.094 Uiso 1 1 calc R
H53C H 0.7879 0.5916 -0.2854 0.094 Uiso 1 1 calc R
O53 O 0.9608(4) 0.6393(3) -0.25195(17) 0.0478(11) Uani 1 1 d .
C54 C 0.8795(7) 0.8124(5) -0.2361(3) 0.0511(16) Uani 1 1 d .
F51 F 0.9016(4) 0.9036(3) -0.20911(17) 0.0631(10) Uani 1 1 d .
F52 F 0.7498(4) 0.7915(3) -0.2275(2) 0.0748(12) Uani 1 1 d .
F53 F 0.8945(4) 0.8275(3) -0.29715(18) 0.0827(14) Uani 1 1 d .
C55 C 1.1169(6) 0.7651(4) -0.2192(3) 0.0417(15) Uani 1 1 d .
C56 C 1.1822(6) 0.8121(4) -0.1717(3) 0.0500(16) Uani 1 1 d .
H56 H 1.1390 0.8201 -0.1336 0.060 Uiso 1 1 calc R
C57 C 1.3108(7) 0.8483(5) -0.1782(4) 0.070(2) Uani 1 1 d .
H57 H 1.3542 0.8795 -0.1447 0.084 Uiso 1 1 calc R
C58 C 1.3740(8) 0.8377(6) -0.2347(5) 0.085(3) Uani 1 1 d .
H58 H 1.4603 0.8628 -0.2397 0.102 Uiso 1 1 calc R
C59 C 1.3113(8) 0.7909(6) -0.2834(4) 0.078(2) Uani 1 1 d .
H59 H 1.3554 0.7838 -0.3213 0.094 Uiso 1 1 calc R
C510 C 1.1825(7) 0.7537(5) -0.2770(3) 0.0606(19) Uani 1 1 d .
H510 H 1.1397 0.7217 -0.3103 0.073 Uiso 1 1 calc R

loop_
_atom_site_aniso_label
_atom_site_aniso_U_11
_atom_site_aniso_U_22
_atom_site_aniso_U_33
_atom_site_aniso_U_23
_atom_site_aniso_U_13
_atom_site_aniso_U_12
S1 0.0840(13) 0.0588(11) 0.0487(10) 0.0158(9) 0.0111(10) 0.0073(11)
C2 0.083(5) 0.077(5) 0.039(4) -0.002(4) -0.003(4) 0.005(4)
C3 0.045(4) 0.069(4) 0.046(4) -0.010(3) -0.001(3) -0.006(4)
C3A 0.029(3) 0.047(3) 0.036(3) 0.003(3) 0.008(3) 0.009(3)
C4 0.030(3) 0.037(3) 0.038(3) -0.003(3) 0.002(3) 0.003(3)
C5 0.036(3) 0.040(3) 0.038(3) 0.007(3) 0.009(3) 0.011(3)
C6 0.036(3) 0.045(3) 0.046(3) -0.001(3) -0.010(3) -0.003(3)
C7 0.036(3) 0.046(4) 0.061(4) 0.006(3) -0.001(3) -0.007(3)
C7A 0.040(3) 0.042(3) 0.038(3) 0.008(3) 0.008(3) 0.010(3)
O41 0.0272(19) 0.038(2) 0.049(2) -0.0072(19) 0.0064(18) -0.0034(18)
C41 0.033(3) 0.045(3) 0.031(3) 0.000(3) 0.000(3) 0.002(3)
O42 0.048(3) 0.039(2) 0.091(3) -0.028(2) 0.007(3) -0.005(2)
C42 0.029(3) 0.046(3) 0.028(3) -0.004(3) 0.000(2) -0.002(3)
O43 0.043(2) 0.050(2) 0.038(2) -0.014(2) -0.006(2) 0.006(2)
C43 0.080(5) 0.078(5) 0.038(4) -0.005(4) -0.017(4) 0.005(4)
C44 0.035(3) 0.053(4) 0.051(4) 0.002(3) -0.004(3) -0.002(3)
F41 0.053(2) 0.064(2) 0.090(3) 0.037(2) -0.001(2) -0.005(2)
F42 0.0377(19) 0.072(2) 0.084(3) 0.003(2) 0.021(2) 0.011(2)
F43 0.049(2) 0.067(2) 0.086(3) -0.009(2) -0.009(2) -0.018(2)
C45 0.033(3) 0.038(3) 0.038(3) -0.004(3) -0.001(3) 0.005(3)
C46 0.047(4) 0.043(3) 0.043(3) 0.000(3) 0.002(3) 0.001(3)
C47 0.061(5) 0.038(4) 0.084(5) 0.004(4) -0.007(4) -0.003(4)
C48 0.071(5) 0.071(5) 0.063(5) 0.032(4) -0.011(4) -0.005(4)
C49 0.086(6) 0.079(5) 0.047(4) 0.001(4) -0.008(4) 0.007(5)
C410 0.064(4) 0.063(4) 0.042(4) -0.003(3) -0.009(4) 0.012(4)
O51 0.047(2) 0.044(2) 0.039(2) 0.0057(19) 0.005(2) 0.012(2)
C51 0.037(3) 0.036(3) 0.034(3) 0.002(3) 0.004(3) 0.004(3)
O52 0.105(4) 0.049(3) 0.044(3) 0.000(2) 0.021(3) 0.027(3)
C52 0.049(3) 0.032(3) 0.031(3) -0.003(3) 0.008(3) -0.001(3)
C53 0.057(4) 0.071(5) 0.061(5) -0.016(4) -0.004(4) -0.017(4)
O53 0.055(3) 0.051(2) 0.038(2) -0.0167(19) 0.012(2) -0.008(2)
C54 0.059(5) 0.056(4) 0.039(4) 0.008(3) -0.003(4) 0.004(4)
F51 0.080(3) 0.041(2) 0.069(2) 0.004(2) 0.000(2) 0.015(2)
F52 0.043(2) 0.088(3) 0.093(3) 0.007(3) -0.010(2) 0.013(2)
F53 0.101(3) 0.097(3) 0.050(2) 0.015(2) -0.004(2) 0.036(3)
C55 0.051(4) 0.029(3) 0.046(4) 0.004(3) 0.005(3) 0.000(3)
C56 0.051(4) 0.034(3) 0.066(4) 0.005(3) -0.004(4) -0.004(3)
C57 0.058(5) 0.048(4) 0.105(7) 0.012(4) -0.020(5) -0.011(4)
C58 0.053(5) 0.062(5) 0.139(9) 0.022(6) 0.015(6) -0.008(4)
C59 0.066(5) 0.080(6) 0.090(6) -0.003(5) 0.031(5) -0.008(5)
C510 0.061(4) 0.060(4) 0.061(5) 0.000(4) 0.015(4) 0.000(4)

loop_
_atom_type_symbol
_atom_type_description
_atom_type_scat_dispersion_real
_atom_type_scat_dispersion_imag
_atom_type_scat_source
C C 0.0033 0.0016 'International Tables Vol C Tables 4.2.6.8 and 6.1.1.4'
H H 0.0000 0.0000 'International Tables Vol C Tables 4.2.6.8 and 6.1.1.4'
O O 0.0106 0.0060 'International Tables Vol C Tables 4.2.6.8 and 6.1.1.4'
F F 0.0171 0.0103 'International Tables Vol C Tables 4.2.6.8 and 6.1.1.4'
S S 0.1246 0.1234 'International Tables Vol C Tables 4.2.6.8 and 6.1.1.4'

loop_
_geom_angle_atom_site_label_1
_geom_angle_atom_site_label_2
_geom_angle_atom_site_label_3
_geom_angle
C2 S1 C7A 92.1(3)
C3 C2 S1 111.9(5)
C3 C2 H2 124.1
S1 C2 H2 124.1
C2 C3 C3A 112.5(6)
C2 C3 H3 123.8
C3A C3 H3 123.8
C7A C3A C3 113.3(5)
C7A C3A C4 120.8(5)
C3 C3A C4 125.8(5)
O41 C4 C3A 107.1(4)
O41 C4 C5 107.9(4)
C3A C4 C5 111.0(4)
O41 C4 H4 110.3
C3A C4 H4 110.3
C5 C4 H4 110.3
O51 C5 C6 107.9(4)
O51 C5 C4 110.7(4)
C6 C5 C4 111.8(5)
O51 C5 H5 108.8
C6 C5 H5 108.8
C4 C5 H5 108.8
C5 C6 C7 108.5(5)
C5 C6 H6A 110.0
C7 C6 H6A 110.0
C5 C6 H6B 110.0
C7 C6 H6B 110.0
H6A C6 H6B 108.4
C7A C7 C6 110.0(5)
C7A C7 H7A 109.7
C6 C7 H7A 109.7
C7A C7 H7B 109.7
C6 C7 H7B 109.7
H7A C7 H7B 108.2
C3A C7A C7 125.3(5)
C3A C7A S1 110.2(4)
C7 C7A S1 124.5(4)
C41 O41 C4 118.3(4)
O42 C41 O41 125.6(5)
O42 C41 C42 124.7(5)
O41 C41 C42 109.6(5)
O43 C42 C45 107.6(4)
O43 C42 C44 108.6(4)
C45 C42 C44 108.4(4)
O43 C42 C41 112.6(4)
C45 C42 C41 109.3(4)
C44 C42 C41 110.2(5)
C42 O43 C43 118.1(4)
O43 C43 H43A 109.5
O43 C43 H43B 109.5
H43A C43 H43B 109.5
O43 C43 H43C 109.5
H43A C43 H43C 109.5
H43B C43 H43C 109.5
F42 C44 F43 106.6(5)
F42 C44 F41 107.2(5)
F43 C44 F41 106.6(5)
F42 C44 C42 110.1(5)
F43 C44 C42 112.2(5)
F41 C44 C42 113.8(5)
C46 C45 C410 118.0(5)
C46 C45 C42 120.7(5)
C410 C45 C42 121.2(5)
C45 C46 C47 121.4(6)
C45 C46 H46 119.3
C47 C46 H46 119.3
C48 C47 C46 119.4(6)
C48 C47 H47 120.3
C46 C47 H47 120.3
C49 C48 C47 120.1(7)
C49 C48 H48 120.0
C47 C48 H48 120.0
C48 C49 C410 120.8(7)
C48 C49 H49 119.6
C410 C49 H49 119.6
C49 C410 C45 120.2(6)
C49 C410 H410 119.9
C45 C410 H410 119.9
C51 O51 C5 117.0(4)
O52 C51 O51 125.3(5)
O52 C51 C52 124.3(5)
O51 C51 C52 110.4(5)
O53 C52 C55 107.9(5)
O53 C52 C54 109.2(5)
C55 C52 C54 108.9(5)
O53 C52 C51 113.2(4)
C55 C52 C51 109.6(5)
C54 C52 C51 108.0(5)
O53 C53 H53A 109.5
O53 C53 H53B 109.5
H53A C53 H53B 109.5
O53 C53 H53C 109.5
H53A C53 H53C 109.5
H53B C53 H53C 109.5
C52 O53 C53 118.6(4)
F51 C54 F53 106.3(5)
F51 C54 F52 106.3(6)
F53 C54 F52 105.9(6)
F51 C54 C52 113.2(5)
F53 C54 C52 110.2(5)
F52 C54 C52 114.5(6)
C56 C55 C510 118.8(6)
C56 C55 C52 122.7(6)
C510 C55 C52 118.4(6)
C55 C56 C57 121.9(7)
C55 C56 H56 119.0
C57 C56 H56 119.0
C58 C57 C56 119.1(8)
C58 C57 H57 120.5
C56 C57 H57 120.5
C59 C58 C57 120.5(7)
C59 C58 H58 119.7
C57 C58 H58 119.7
C58 C59 C510 120.5(8)
C58 C59 H59 119.7
C510 C59 H59 119.7
C59 C510 C55 119.1(7)
C59 C510 H510 120.5
C55 C510 H510 120.5

loop_
_geom_bond_atom_site_label_1
_geom_bond_atom_site_label_2
_geom_bond_distance
S1 C2 1.710(7)
S1 C7A 1.716(5)
C2 C3 1.343(8)
C2 H2 0.9300
C3 C3A 1.413(8)
C3 H3 0.9300
C3A C7A 1.367(8)
C3A C4 1.494(7)
C4 O41 1.469(6)
C4 C5 1.516(7)
C4 H4 0.9800
C5 O51 1.455(6)
C5 C6 1.511(7)
C5 H5 0.9800
C6 C7 1.521(7)
C6 H6A 0.9700
C6 H6B 0.9700
C7 C7A 1.491(8)
C7 H7A 0.9700
C7 H7B 0.9700
O41 C41 1.333(6)
C41 O42 1.194(6)
C41 C42 1.543(7)
C42 O43 1.404(6)
C42 C45 1.525(7)
C42 C44 1.538(8)
O43 C43 1.417(7)
C43 H43A 0.9600
C43 H43B 0.9600
C43 H43C 0.9600
C44 F42 1.323(7)
C44 F43 1.331(7)
C44 F41 1.334(6)
C45 C46 1.375(7)
C45 C410 1.385(7)
C46 C47 1.380(8)
C46 H46 0.9300
C47 C48 1.364(9)
C47 H47 0.9300
C48 C49 1.359(9)
C48 H48 0.9300
C49 C410 1.372(8)
C49 H49 0.9300
C410 H410 0.9300
O51 C51 1.330(6)
C51 O52 1.181(6)
C51 C52 1.541(7)
C52 O53 1.403(6)
C52 C55 1.515(8)
C52 C54 1.538(8)
C53 O53 1.434(7)
C53 H53A 0.9600
C53 H53B 0.9600
C53 H53C 0.9600
C54 F51 1.327(7)
C54 F53 1.333(7)
C54 F52 1.340(7)
C55 C56 1.352(8)
C55 C510 1.411(9)
C56 C57 1.378(9)
C56 H56 0.9300
C57 C58 1.375(10)
C57 H57 0.9300
C58 C59 1.360(11)
C58 H58 0.9300
C59 C510 1.384(10)
C59 H59 0.9300
C510 H510 0.9300

loop_
_geom_torsion_atom_site_label_1
_geom_torsion_atom_site_label_2
_geom_torsion_atom_site_label_3
_geom_torsion_atom_site_label_4
_geom_torsion
C7A S1 C2 C3 0.1(6)
S1 C2 C3 C3A -0.9(7)
C2 C3 C3A C7A 1.5(8)
C2 C3 C3A C4 -175.2(5)
C7A C3A C4 O41 -101.3(5)
C3 C3A C4 O41 75.2(7)
C7A C3A C4 C5 16.2(7)
C3 C3A C4 C5 -167.3(5)
O41 C4 C5 O51 -51.4(5)
C3A C4 C5 O51 -168.4(4)
O41 C4 C5 C6 69.0(6)
C3A C4 C5 C6 -48.1(6)
O51 C5 C6 C7 -171.8(4)
C4 C5 C6 C7 66.2(6)
C5 C6 C7 C7A -49.0(6)
C3 C3A C7A C7 -179.5(5)
C4 C3A C7A C7 -2.6(8)
C3 C3A C7A S1 -1.4(6)
C4 C3A C7A S1 175.5(4)
C6 C7 C7A C3A 19.5(8)
C6 C7 C7A S1 -158.4(4)
C2 S1 C7A C3A 0.8(5)
C2 S1 C7A C7 178.9(5)
C3A C4 O41 C41 -107.7(5)
C5 C4 O41 C41 132.8(4)
C4 O41 C41 O42 -5.9(8)
C4 O41 C41 C42 171.2(4)
O42 C41 C42 O43 -137.7(6)
O41 C41 C42 O43 45.2(6)
O42 C41 C42 C45 102.8(7)
O41 C41 C42 C45 -74.3(5)
O42 C41 C42 C44 -16.2(8)
O41 C41 C42 C44 166.7(4)
C45 C42 O43 C43 170.1(5)
C44 C42 O43 C43 -72.7(6)
C41 C42 O43 C43 49.7(6)
O43 C42 C44 F42 -49.6(6)
C45 C42 C44 F42 67.0(6)
C41 C42 C44 F42 -173.4(4)
O43 C42 C44 F43 -168.2(5)
C45 C42 C44 F43 -51.6(6)
C41 C42 C44 F43 68.0(6)
O43 C42 C44 F41 70.8(6)
C45 C42 C44 F41 -172.6(5)
C41 C42 C44 F41 -53.1(6)
O43 C42 C45 C46 22.9(7)
C44 C42 C45 C46 -94.4(6)
C41 C42 C45 C46 145.5(5)
O43 C42 C45 C410 -160.2(5)
C44 C42 C45 C410 82.5(7)
C41 C42 C45 C410 -37.6(7)
C410 C45 C46 C47 -1.0(9)
C42 C45 C46 C47 176.0(5)
C45 C46 C47 C48 1.2(10)
C46 C47 C48 C49 -1.0(11)
C47 C48 C49 C410 0.6(12)
C48 C49 C410 C45 -0.4(11)
C46 C45 C410 C49 0.6(10)
C42 C45 C410 C49 -176.4(6)
C6 C5 O51 C51 134.1(5)
C4 C5 O51 C51 -103.2(5)
C5 O51 C51 O52 6.1(8)
C5 O51 C51 C52 -174.5(5)
O52 C51 C52 O53 -138.0(6)
O51 C51 C52 O53 42.6(6)
O52 C51 C52 C55 101.5(7)
O51 C51 C52 C55 -77.9(5)
O52 C51 C52 C54 -17.0(8)
O51 C51 C52 C54 163.6(5)
C55 C52 O53 C53 171.7(5)
C54 C52 O53 C53 -70.0(6)
C51 C52 O53 C53 50.3(7)
O53 C52 C54 F51 -169.3(5)
C55 C52 C54 F51 -51.7(7)
C51 C52 C54 F51 67.2(7)
O53 C52 C54 F53 -50.5(7)
C55 C52 C54 F53 67.1(7)
C51 C52 C54 F53 -173.9(5)
O53 C52 C54 F52 68.7(7)
C55 C52 C54 F52 -173.7(6)
C51 C52 C54 F52 -54.8(7)
O53 C52 C55 C56 -148.6(5)
C54 C52 C55 C56 93.0(6)
C51 C52 C55 C56 -25.0(7)
O53 C52 C55 C510 33.1(7)
C54 C52 C55 C510 -85.3(6)
C51 C52 C55 C510 156.8(5)
C510 C55 C56 C57 -0.5(9)
C52 C55 C56 C57 -178.7(5)
C55 C56 C57 C58 0.9(10)
C56 C57 C58 C59 -0.9(12)
C57 C58 C59 C510 0.5(13)
C58 C59 C510 C55 0.0(11)
C56 C55 C510 C59 0.0(9)
C52 C55 C510 C59 178.3(6)
